data_1575810
loop_
_publ_author_name
'Elgayar, Fouad'
'Jeanneau, Erwann'
'Bargiela, Pascal'
'Mesbah, Adel'
'Essayem, Nadine'
'Mishra, Shashank'

_publ_section_title
;
 Exploring untapped potential of the molecular precursor approach to
 control fluorine-doping in mesostructured titania for acid catalysis
;
_journal_issue 22
_journal_name_full 'Catalysis Science &amp; Technology'
_journal_page_first 6744
_journal_page_last 6756
_journal_paper_doi 10.1039/D5CY00688K
_journal_volume 15
_journal_year 2025
_chemical_formula_moiety 'C20 H36 F12 N4 O6 Ti2'
_chemical_formula_sum 'C20 H36 F12 N4 O6 Ti2'
_chemical_formula_weight 752.33
_space_group_crystal_system monoclinic
_space_group_IT_number 14
_space_group_name_Hall '-P 2yn'
_space_group_name_H-M_alt 'P 1 21/n 1'
_atom_sites_solution_hydrogens geom
_atom_sites_solution_primary dual
_audit_creation_date 2024-11-05
_audit_creation_method
;
Olex2 1.5-ac6-020
(compiled 2024.02.14 svn.r2f8d729c for Rigaku Oxford Diffraction, GUI svn.r6966)
;
_audit_update_record
;
2025-02-19 deposited with the CCDC.	2025-09-17 downloaded from the CCDC.
;
_cell_angle_alpha 90
_cell_angle_beta 92.4420(10)
_cell_angle_gamma 90
_cell_formula_units_Z 4
_cell_length_a 12.12930(10)
_cell_length_b 12.74100(10)
_cell_length_c 20.1157(2)
_cell_measurement_reflns_used 19045
_cell_measurement_temperature 100.04(18)
_cell_measurement_theta_max 78.8540
_cell_measurement_theta_min 4.0940
_cell_volume 3105.85(5)
_computing_cell_refinement 'CrysAlisPro 1.171.43.124a (Rigaku OD, 2024)'
_computing_data_collection 'CrysAlisPro system (CCD 43.138a 64-bit (release 24-09-2024))'
_computing_data_reduction 'CrysAlisPro 1.171.43.124a (Rigaku OD, 2024)'
_computing_molecular_graphics 'Olex2 1.5-ac6-020 (Dolomanov et al., 2009)'
_computing_publication_material 'Olex2 1.5-ac6-020 (Dolomanov et al., 2009)'
_computing_structure_refinement 'SHELXL 2018/3 (Sheldrick, 2015)'
_computing_structure_solution 'SHELXT 2018/2 (Sheldrick, 2018)'
_diffrn_ambient_environment N~2~
_diffrn_ambient_temperature 100.04(18)
_diffrn_detector 'Hybrid Pixel Array Detector'
_diffrn_detector_area_resol_mean 10.0000
_diffrn_detector_type 'HyPix-Arc 100'
_diffrn_measured_fraction_theta_full 1.000
_diffrn_measured_fraction_theta_max 0.941
_diffrn_measurement_details
;
List of Runs (angles in degrees, time in seconds):

  # Type    Start    End  Width  t~exp~   \w     \q     \k     \f   Frames
#--------------------------------------------------------------------------
  1  \w    -42.00  -5.00   0.50    0.95    --  -81.78  38.00-180.00   74
  2  \w    -26.00  26.00   0.50    0.24    --  -51.41  19.00 -90.00  104
  3  \w    -43.00  -5.00   0.50    0.95    --  -81.78  38.00  60.00   76
  4  \w    -43.00  -7.00   0.50    0.95    --  -81.78  38.00 120.00   72
  5  \w    -27.00  25.00   0.50    0.24    --  -51.41  19.00 150.00  104
  6  \w     55.00 128.00   0.50    0.24    --   49.91-165.00  92.00  146
  7  \w     96.00 139.00   0.50    0.95    --   99.32-165.00  92.00   86
  8  \w     73.00  98.00   0.50    0.95    --  110.98-165.00  92.00   50
  9  \w     50.00  75.00   0.50    0.95    --  110.98-117.00-119.00   50
 10  \w     41.00 105.00   0.50    0.95    --  110.98 -99.00-120.00  128
 11  \w     29.00 103.00   0.50    0.95    --   99.32-117.00-119.00  148
 12  \w     29.00  99.00   0.50    0.24    --   49.91-117.00-119.00  140
 13  \w     31.00 106.00   0.50    0.95    --   99.32 -99.00  60.00  150
 14  \w     25.00  60.00   0.50    0.95    --   99.32 -57.00  90.00   70
 15  \w     38.00  64.00   0.50    0.95    --  110.98 -57.00  60.00   52
 16  \w     37.00  64.00   0.50    0.95    --  110.98 -57.00  30.00   54
 17  \w     36.00  65.00   0.50    0.95    --  110.98 -57.00   0.00   58
 18  \w     24.00  63.00   0.50    0.95    --   99.32 -57.00-120.00   78
 19  \w     39.00  64.00   0.50    0.95    --  110.98 -57.00-150.00   50
 20  \w    101.00 126.00   0.50    0.95    --  110.98  38.00-120.00   50
 21  \w    137.00 173.00   0.50    0.95    --  110.98  38.00-120.00   72
 22  \w    120.00 168.00   0.50    0.95    --   99.32  77.00 -60.00   96
 23  \w     78.00 104.00   0.50    0.24    --   49.91  77.00  30.00   52
 24  \w     87.00 112.00   0.50    0.95    --   99.32 165.00 116.00   50
 25  \w    100.00 144.00   0.50    0.95    --  110.98 117.00 -31.00   88
 26  \w    109.00 135.00   0.50    0.95    --   99.32 125.00-180.00   52
 27  \w   -153.00 -84.00   0.50    0.95    --  -81.78-117.00-119.00  138
 28  \w   -102.00 -73.00   0.50    0.24    --  -51.41-125.00 -30.00   58
 29  \w   -119.00 -47.00   0.50    0.24    --  -51.41-165.00  92.00  144
 30  \w   -137.00 -47.00   0.50    0.95    --  -81.78-165.00  92.00  180
 31  \w    -84.00  -7.00   0.50    0.24    --  -51.41 117.00 -31.00  154
;
_diffrn_measurement_device 'four-circle diffractometer'
_diffrn_measurement_device_type 'XtaLAB Synergy, Dualflex, HyPix-Arc 100'
_diffrn_measurement_method '\w scans'
_diffrn_orient_matrix_type 'CrysAlisPro convention (1999,Acta A55,543-557)'
_diffrn_orient_matrix_UB_11 0.0647949000
_diffrn_orient_matrix_UB_12 -0.0300472000
_diffrn_orient_matrix_UB_13 -0.0614168000
_diffrn_orient_matrix_UB_21 -0.0003179000
_diffrn_orient_matrix_UB_22 0.1157207000
_diffrn_orient_matrix_UB_23 -0.0222804000
_diffrn_orient_matrix_UB_31 0.1093854000
_diffrn_orient_matrix_UB_32 0.0181701000
_diffrn_orient_matrix_UB_33 0.0400580000
_diffrn_radiation_monochromator mirror
_diffrn_radiation_probe x-ray
_diffrn_radiation_type 'Cu K\a'
_diffrn_radiation_wavelength 1.54184
_diffrn_reflns_av_R_equivalents 0.0344
_diffrn_reflns_av_unetI/netI 0.0284
_diffrn_reflns_Laue_measured_fraction_full 1.000
_diffrn_reflns_Laue_measured_fraction_max 0.941
_diffrn_reflns_limit_h_max 15
_diffrn_reflns_limit_h_min -12
_diffrn_reflns_limit_k_max 15
_diffrn_reflns_limit_k_min -13
_diffrn_reflns_limit_l_max 25
_diffrn_reflns_limit_l_min -25
_diffrn_reflns_number 30300
_diffrn_reflns_point_group_measured_fraction_full 1.000
_diffrn_reflns_point_group_measured_fraction_max 0.941
_diffrn_reflns_theta_full 67.684
_diffrn_reflns_theta_max 79.349
_diffrn_reflns_theta_min 4.108
_diffrn_source 'micro-focus sealed X-ray tube'
_diffrn_source_type 'PhotonJet (Cu) X-ray Source'
_exptl_absorpt_coefficient_mu 5.424
_exptl_absorpt_correction_T_max 1.00000
_exptl_absorpt_correction_T_min 0.60832
_exptl_absorpt_correction_type multi-scan
_exptl_absorpt_process_details
;
CrysAlisPro 1.171.43.124a (Rigaku Oxford Diffraction, 2024)
Empirical absorption correction using spherical harmonics,
implemented in SCALE3 ABSPACK scaling algorithm.
;
_exptl_crystal_colour colourless
_exptl_crystal_colour_primary colourless
_exptl_crystal_density_diffrn 1.609
_exptl_crystal_description needle
_exptl_crystal_F_000 1536
_exptl_crystal_size_max 0.143
_exptl_crystal_size_mid 0.074
_exptl_crystal_size_min 0.044
_refine_diff_density_max 0.508
_refine_diff_density_min -0.402
_refine_diff_density_rms 0.055
_refine_ls_extinction_method none
_refine_ls_goodness_of_fit_ref 1.045
_refine_ls_hydrogen_treatment constr
_refine_ls_matrix_type full
_refine_ls_number_parameters 479
_refine_ls_number_reflns 6343
_refine_ls_number_restraints 415
_refine_ls_restrained_S_all 1.020
_refine_ls_R_factor_all 0.0367
_refine_ls_R_factor_gt 0.0322
_refine_ls_shift/su_max 0.001
_refine_ls_shift/su_mean 0.000
_refine_ls_structure_factor_coef Fsqd
_refine_ls_weighting_details 'w=1/[\s^2^(Fo^2^)+(0.0432P)^2^+1.9128P] where P=(Fo^2^+2Fc^2^)/3'
_refine_ls_weighting_scheme calc
_refine_ls_wR_factor_gt 0.0839
_refine_ls_wR_factor_ref 0.0874
_reflns_Friedel_coverage 0.000
_reflns_number_gt 5729
_reflns_number_total 6343
_reflns_threshold_expression 'I > 2\s(I)'
_cod_data_source_file d5cy00688k2.cif
_cod_data_source_block flgb34_2_autored
_cod_depositor_comments 'Adding full bibliography for 1575809--1575816.cif.'
_cod_database_code 1575810
_shelx_shelxl_version_number 2018/3
_chemical_oxdiff_formula 'C84 H168 F40 N20 O28 Ti8 '
_shelx_space_group_comment
;
The symmetry employed for this shelxl refinement is uniquely defined
by the following loop, which should always be used as a source of
symmetry information in preference to the above space-group names.
They are only intended as comments.
;
_shelx_estimated_absorpt_t_max 0.812
_shelx_estimated_absorpt_t_min 0.517
_olex2_refinement_description
;
1. Fixed Uiso
 At 1.2 times of:
  All C(H) groups, All C(H,H) groups
 At 1.5 times of:
  All C(H,H,H) groups
2. Restrained distances
 N4-C19A \\sim N4-C19B \\sim N4-C20A \\sim N4-C20B \\sim N4-C18A \\sim N4-C18B
 with sigma of 0.01
 C18A-C17A \\sim C18B-C17B \\sim C17B-C16B \\sim C17A-C16A
 with sigma of 0.01
 O6-C17B \\sim O6-C17A
 with sigma of 0.01
 F10A-C16A \\sim F12B-C16B \\sim F12A-C16A \\sim F11A-C16A \\sim F10B-C16B
\\sim F11B-C16B
 with sigma of 0.01
3. Uiso/Uaniso restraints and constraints
F10A \\sim F10B \\sim F11A \\sim F11B \\sim F12A \\sim F12B \\sim O6 \\sim N4
\\sim C16A \\sim C16B \\sim C17A \\sim C17B \\sim C18A \\sim C18B \\sim C19A
\\sim C19B \\sim C20A \\sim C20B: within 2A with sigma of 0.01 and sigma for
terminal atoms of 0.02 within 2A
4. Rigid body (RIGU) restrains
 F10A, F10B, F11A, F11B, F12A, F12B, O6, N4, C16A, C16B, C17A, C17B, C18A,
 C18B, C19A, C19B, C20A, C20B
 with sigma for 1-2 distances of 0.004 and sigma for 1-3 distances of 0.004
5. Others
 Fixed Sof: F10A(0.7) F10B(0.3) F11A(0.7) F11B(0.3) F12A(0.7) F12B(0.3)
 C16A(0.7) C16B(0.3) C17A(0.7) H17A(0.7) C17B(0.3) H17B(0.3) C18A(0.7)
 H18A(0.7) H18B(0.7) C18B(0.3) H18C(0.3) H18D(0.3) C19A(0.7) H19A(0.7)
 H19B(0.7) H19C(0.7) C19B(0.3) H19D(0.3) H19E(0.3) H19F(0.3) C20A(0.7)
 H20A(0.7) H20B(0.7) H20C(0.7) C20B(0.3) H20D(0.3) H20E(0.3) H20F(0.3)
6.a Ternary CH refined with riding coordinates:
 C2(H2), C7(H7), C12(H12), C17A(H17A), C17B(H17B)
6.b Secondary CH2 refined with riding coordinates:
 C3(H3A,H3B), C8(H8A,H8B), C13(H13A,H13B), C18A(H18A,H18B), C18B(H18C,H18D)
6.c Idealised Me refined as rotating group:
 C4(H4A,H4B,H4C), C5(H5A,H5B,H5C), C9(H9A,H9B,H9C), C10(H10A,H10B,H10C),
 C14(H14A,H14B,H14C), C15(H15A,H15B,H15C), C19A(H19A,H19B,H19C), C19B(H19D,H19E,
 H19F), C20A(H20A,H20B,H20C), C20B(H20D,H20E,H20F)
;
_olex2_exptl_crystal_mounting_method 'The crystal was mounted on a MITIGEN holder in perfluoroether oil'
_olex2_submission_original_sample_id FLGB34
_olex2_submission_special_instructions 'No special instructions were received'
_oxdiff_exptl_absorpt_empirical_details
;
Empirical correction (ABSPACK) includes:
- Absorption correction using spherical harmonics
- Frame scaling
;
_oxdiff_exptl_absorpt_empirical_full_max 1.462
_oxdiff_exptl_absorpt_empirical_full_min 0.765

loop_
_space_group_symop_operation_xyz
'x, y, z'
'-x+1/2, y+1/2, -z+1/2'
'-x, -y, -z'
'x-1/2, -y-1/2, z-1/2'

loop_
_atom_site_label
_atom_site_type_symbol
_atom_site_fract_x
_atom_site_fract_y
_atom_site_fract_z
_atom_site_U_iso_or_equiv
_atom_site_adp_type
_atom_site_occupancy
_atom_site_site_symmetry_order
_atom_site_calc_flag
_atom_site_refinement_flags_posn
_atom_site_refinement_flags_adp
_atom_site_refinement_flags_occupancy
_atom_site_disorder_assembly
_atom_site_disorder_group
Ti1 Ti 0.41329(2) 0.28985(2) 0.32956(2) 0.01563(8) Uani 1 1 d . . . . .
Ti2 Ti 0.29965(2) 0.26618(2) 0.44682(2) 0.01608(8) Uani 1 1 d . . . . .
F1 F 0.79630(11) 0.36851(13) 0.24044(8) 0.0515(4) Uani 1 1 d . . . . .
F2 F 0.70453(12) 0.50782(11) 0.26416(6) 0.0426(3) Uani 1 1 d . . . . .
F3 F 0.63554(12) 0.39551(11) 0.19509(6) 0.0427(3) Uani 1 1 d . . . . .
F4 F 0.49783(10) 0.25082(11) 0.13048(6) 0.0375(3) Uani 1 1 d . . . . .
F5 F 0.39170(11) 0.11643(10) 0.12342(6) 0.0354(3) Uani 1 1 d . . . . .
F6 F 0.34417(12) 0.26006(12) 0.07345(6) 0.0415(3) Uani 1 1 d . . . . .
F7 F 0.00952(11) 0.21228(12) 0.32271(7) 0.0457(4) Uani 1 1 d . . . . .
F8 F -0.07189(12) 0.32029(13) 0.38622(9) 0.0544(4) Uani 1 1 d . . . . .
F9 F -0.10737(11) 0.15485(14) 0.39142(8) 0.0530(4) Uani 1 1 d . . . . .
F10A F 0.60601(13) 0.29770(14) 0.57167(9) 0.0350(4) Uani 0.7 1 d D U P A 1
F10B F 0.540(3) 0.3105(17) 0.6621(9) 0.042(4) Uani 0.3 1 d D U P B 2
F11A F 0.5420(9) 0.2954(7) 0.6710(3) 0.0310(11) Uani 0.7 1 d D U P A 1
F11B F 0.4413(4) 0.1667(3) 0.6428(2) 0.0366(9) Uani 0.3 1 d D U P B 2
F12A F 0.54898(17) 0.15447(14) 0.61406(10) 0.0312(4) Uani 0.7 1 d D U P A 1
F12B F 0.5928(4) 0.1906(4) 0.5928(2) 0.0379(10) Uani 0.3 1 d D U P B 2
O1 O 0.35973(10) 0.37166(10) 0.39884(6) 0.0199(2) Uani 1 1 d . . . . .
O2 O 0.34923(10) 0.18398(10) 0.37994(6) 0.0181(2) Uani 1 1 d . . . . .
O3 O 0.53734(10) 0.38030(10) 0.31687(6) 0.0224(3) Uani 1 1 d . . . . .
O4 O 0.38698(11) 0.21621(10) 0.24718(6) 0.0211(3) Uani 1 1 d . . . . .
O5 O 0.14526(10) 0.28808(10) 0.43178(6) 0.0235(3) Uani 1 1 d . . . . .
O6 O 0.39923(11) 0.22710(10) 0.51816(6) 0.0233(3) Uani 1 1 d D U . . .
N1 N 0.30779(13) 0.40098(12) 0.26597(7) 0.0210(3) Uani 1 1 d . . . . .
N2 N 0.56336(12) 0.18449(13) 0.34326(7) 0.0214(3) Uani 1 1 d . . . . .
N3 N 0.21465(13) 0.10330(13) 0.47847(7) 0.0222(3) Uani 1 1 d . . . . .
N4 N 0.28184(12) 0.40288(12) 0.53143(7) 0.0205(3) Uani 1 1 d D U . . .
C1 C 0.69498(17) 0.40480(17) 0.25247(10) 0.0306(4) Uani 1 1 d . . . . .
C2 C 0.64520(15) 0.34709(16) 0.30933(9) 0.0232(4) Uani 1 1 d . . . . .
H2 H 0.689529 0.362983 0.351176 0.028 Uiso 1 1 calc R U . . .
C3 C 0.64483(15) 0.22838(16) 0.29821(10) 0.0241(4) Uani 1 1 d . . . . .
H3A H 0.623568 0.211805 0.251323 0.029 Uiso 1 1 calc R U . . .
H3B H 0.718977 0.198720 0.308734 0.029 Uiso 1 1 calc R U . . .
C4 C 0.54319(17) 0.07323(16) 0.32664(11) 0.0312(4) Uani 1 1 d . . . . .
H4A H 0.488036 0.044550 0.355878 0.047 Uiso 1 1 calc R U . . .
H4B H 0.612160 0.033665 0.332796 0.047 Uiso 1 1 calc R U . . .
H4C H 0.515966 0.067516 0.280212 0.047 Uiso 1 1 calc R U . . .
C5 C 0.60379(16) 0.19254(18) 0.41360(9) 0.0297(4) Uani 1 1 d . . . . .
H5A H 0.611766 0.266658 0.425910 0.045 Uiso 1 1 calc R U . . .
H5B H 0.675476 0.157438 0.419153 0.045 Uiso 1 1 calc R U . . .
H5C H 0.550859 0.158862 0.442266 0.045 Uiso 1 1 calc R U . . .
C6 C 0.39191(16) 0.22096(16) 0.12964(9) 0.0258(4) Uani 1 1 d . . . . .
C7 C 0.33322(15) 0.25649(15) 0.19066(8) 0.0210(4) Uani 1 1 d . . . . .
H7 H 0.255553 0.230000 0.187950 0.025 Uiso 1 1 calc R U . . .
C8 C 0.33209(16) 0.37579(15) 0.19638(8) 0.0238(4) Uani 1 1 d . . . . .
H8A H 0.404628 0.405058 0.185238 0.029 Uiso 1 1 calc R U . . .
H8B H 0.274801 0.405921 0.165468 0.029 Uiso 1 1 calc R U . . .
C9 C 0.33114(19) 0.51324(15) 0.27886(10) 0.0299(4) Uani 1 1 d . . . . .
H9A H 0.318061 0.529390 0.325502 0.045 Uiso 1 1 calc R U . . .
H9B H 0.282570 0.556454 0.249902 0.045 Uiso 1 1 calc R U . . .
H9C H 0.408278 0.528264 0.269726 0.045 Uiso 1 1 calc R U . . .
C10 C 0.18962(15) 0.37977(18) 0.27795(9) 0.0281(4) Uani 1 1 d . . . . .
H10A H 0.174640 0.304654 0.272220 0.042 Uiso 1 1 calc R U . . .
H10B H 0.142929 0.419875 0.246142 0.042 Uiso 1 1 calc R U . . .
H10C H 0.173481 0.400802 0.323377 0.042 Uiso 1 1 calc R U . . .
C11 C -0.02592(18) 0.2255(2) 0.38451(12) 0.0374(5) Uani 1 1 d . . . . .
C12 C 0.06400(16) 0.21124(17) 0.43797(10) 0.0278(4) Uani 1 1 d . . . . .
H12 H 0.030887 0.219390 0.482366 0.033 Uiso 1 1 calc R U . . .
C13 C 0.11571(16) 0.10226(16) 0.43437(9) 0.0266(4) Uani 1 1 d . . . . .
H13A H 0.063272 0.048260 0.448976 0.032 Uiso 1 1 calc R U . . .
H13B H 0.135325 0.086255 0.388186 0.032 Uiso 1 1 calc R U . . .
C14 C 0.28574(17) 0.01173(16) 0.46504(10) 0.0282(4) Uani 1 1 d . . . . .
H14A H 0.306197 0.013084 0.418437 0.042 Uiso 1 1 calc R U . . .
H14B H 0.245442 -0.053181 0.473692 0.042 Uiso 1 1 calc R U . . .
H14C H 0.352590 0.014740 0.494108 0.042 Uiso 1 1 calc R U . . .
C15 C 0.18790(17) 0.09938(17) 0.54895(9) 0.0283(4) Uani 1 1 d . . . . .
H15A H 0.256279 0.100147 0.576708 0.042 Uiso 1 1 calc R U . . .
H15B H 0.146739 0.034935 0.557510 0.042 Uiso 1 1 calc R U . . .
H15C H 0.142830 0.160436 0.559651 0.042 Uiso 1 1 calc R U . . .
C16A C 0.5271(3) 0.2573(3) 0.6085(2) 0.0244(7) Uani 0.7 1 d D U P A 1
C16B C 0.5047(6) 0.2406(6) 0.6155(5) 0.0277(17) Uani 0.3 1 d D U P B 2
C17A C 0.4114(3) 0.2775(2) 0.58031(14) 0.0204(6) Uani 0.7 1 d D U P A 1
H17A H 0.356463 0.248644 0.611185 0.025 Uiso 0.7 1 calc R U P A 1
C17B C 0.4434(5) 0.3032(5) 0.5620(3) 0.0224(12) Uani 0.3 1 d D U P B 2
H17B H 0.494531 0.351283 0.538829 0.027 Uiso 0.3 1 calc R U P B 2
C18A C 0.3899(2) 0.3943(2) 0.56902(14) 0.0211(5) Uani 0.7 1 d D U P A 1
H18A H 0.387092 0.431485 0.612142 0.025 Uiso 0.7 1 calc R U P A 1
H18B H 0.449228 0.425699 0.543208 0.025 Uiso 0.7 1 calc R U P A 1
C18B C 0.3477(6) 0.3630(5) 0.5887(3) 0.0236(11) Uani 0.3 1 d D U P B 2
H18C H 0.302521 0.316172 0.615834 0.028 Uiso 0.3 1 calc R U P B 2
H18D H 0.374880 0.421874 0.617006 0.028 Uiso 0.3 1 calc R U P B 2
C19A C 0.1896(3) 0.3858(3) 0.57515(15) 0.0264(6) Uani 0.7 1 d D U P A 1
H19A H 0.119904 0.386866 0.548623 0.040 Uiso 0.7 1 calc R U P A 1
H19B H 0.188953 0.441559 0.608696 0.040 Uiso 0.7 1 calc R U P A 1
H19C H 0.198273 0.317624 0.597293 0.040 Uiso 0.7 1 calc R U P A 1
C19B C 0.1662(5) 0.4235(7) 0.5506(4) 0.0300(15) Uani 0.3 1 d D U P A 2
H19D H 0.123486 0.452279 0.512379 0.045 Uiso 0.3 1 calc R U P A 2
H19E H 0.166780 0.474015 0.587379 0.045 Uiso 0.3 1 calc R U P A 2
H19F H 0.132364 0.357731 0.564707 0.045 Uiso 0.3 1 calc R U P A 2
C20A C 0.2699(3) 0.5073(3) 0.50068(17) 0.0268(7) Uani 0.7 1 d D U P A 1
H20A H 0.330994 0.519491 0.471302 0.040 Uiso 0.7 1 calc R U P A 1
H20B H 0.270937 0.561071 0.535536 0.040 Uiso 0.7 1 calc R U P A 1
H20C H 0.199735 0.510839 0.474740 0.040 Uiso 0.7 1 calc R U P A 1
C20B C 0.3257(8) 0.5038(5) 0.5073(4) 0.0307(17) Uani 0.3 1 d D U P A 2
H20D H 0.401047 0.493379 0.492751 0.046 Uiso 0.3 1 calc R U P A 2
H20E H 0.326300 0.555577 0.543267 0.046 Uiso 0.3 1 calc R U P A 2
H20F H 0.278795 0.529050 0.469742 0.046 Uiso 0.3 1 calc R U P A 2

loop_
_atom_site_aniso_label
_atom_site_aniso_U_11
_atom_site_aniso_U_22
_atom_site_aniso_U_33
_atom_site_aniso_U_23
_atom_site_aniso_U_13
_atom_site_aniso_U_12
Ti1 0.01734(15) 0.01488(15) 0.01476(14) 0.00041(11) 0.00165(11) 0.00011(11)
Ti2 0.01611(15) 0.01759(16) 0.01455(14) -0.00069(11) 0.00086(11) 0.00002(11)
F1 0.0350(7) 0.0623(10) 0.0591(9) 0.0087(8) 0.0261(6) -0.0061(7)
F2 0.0559(8) 0.0370(7) 0.0357(6) 0.0002(6) 0.0121(6) -0.0231(6)
F3 0.0587(8) 0.0510(8) 0.0185(5) 0.0026(5) 0.0041(5) -0.0216(7)
F4 0.0311(6) 0.0442(7) 0.0386(7) -0.0127(6) 0.0154(5) -0.0087(6)
F5 0.0508(7) 0.0269(6) 0.0291(6) -0.0103(5) 0.0072(5) -0.0040(5)
F6 0.0561(8) 0.0522(8) 0.0162(5) 0.0018(5) 0.0023(5) 0.0097(7)
F7 0.0412(7) 0.0633(10) 0.0316(6) 0.0075(6) -0.0110(6) -0.0096(7)
F8 0.0344(7) 0.0526(9) 0.0752(11) 0.0076(8) -0.0105(7) 0.0119(7)
F9 0.0261(6) 0.0682(10) 0.0637(9) 0.0172(8) -0.0108(6) -0.0158(7)
F10A 0.0212(8) 0.0373(10) 0.0459(10) 0.0085(8) -0.0032(7) -0.0050(7)
F10B 0.058(5) 0.034(6) 0.032(5) -0.006(5) -0.029(4) 0.005(4)
F11A 0.0414(18) 0.029(2) 0.0212(16) -0.0019(15) -0.0168(15) 0.0018(16)
F11B 0.047(2) 0.031(2) 0.0311(19) 0.0111(17) -0.0053(17) -0.0036(18)
F12A 0.0357(10) 0.0207(9) 0.0360(10) 0.0016(7) -0.0127(8) 0.0029(8)
F12B 0.033(2) 0.037(3) 0.042(3) -0.002(2) -0.0075(19) 0.009(2)
O1 0.0242(6) 0.0168(6) 0.0187(5) -0.0011(5) 0.0032(5) 0.0005(5)
O2 0.0193(6) 0.0164(6) 0.0186(5) 0.0004(5) 0.0016(4) -0.0012(5)
O3 0.0222(6) 0.0215(6) 0.0239(6) 0.0008(5) 0.0044(5) -0.0032(5)
O4 0.0270(7) 0.0192(6) 0.0171(6) 0.0000(5) -0.0008(5) 0.0026(5)
O5 0.0185(6) 0.0259(7) 0.0262(6) -0.0017(5) 0.0000(5) 0.0008(5)
O6 0.0258(7) 0.0228(7) 0.0207(6) -0.0065(5) -0.0061(5) 0.0025(5)
N1 0.0264(8) 0.0182(8) 0.0185(7) 0.0015(6) 0.0026(6) 0.0034(6)
N2 0.0181(7) 0.0224(8) 0.0240(7) 0.0035(6) 0.0043(6) 0.0027(6)
N3 0.0259(8) 0.0249(8) 0.0158(7) 0.0016(6) 0.0005(6) -0.0040(6)
N4 0.0239(7) 0.0190(7) 0.0186(7) -0.0005(6) 0.0022(6) 0.0009(6)
C1 0.0320(10) 0.0345(11) 0.0259(9) -0.0016(8) 0.0084(8) -0.0113(9)
C2 0.0207(8) 0.0296(10) 0.0195(8) -0.0003(7) 0.0028(6) -0.0059(8)
C3 0.0185(9) 0.0285(10) 0.0258(9) 0.0024(8) 0.0060(7) 0.0009(7)
C4 0.0282(10) 0.0194(9) 0.0469(12) 0.0026(9) 0.0109(9) 0.0069(8)
C5 0.0227(9) 0.0420(12) 0.0244(9) 0.0112(8) 0.0008(7) 0.0052(9)
C6 0.0300(10) 0.0259(10) 0.0217(9) -0.0019(7) 0.0026(7) -0.0040(8)
C7 0.0227(9) 0.0242(9) 0.0160(8) 0.0005(7) -0.0003(6) -0.0017(7)
C8 0.0316(10) 0.0240(9) 0.0158(8) 0.0030(7) 0.0013(7) 0.0028(8)
C9 0.0471(12) 0.0163(9) 0.0263(9) 0.0026(7) 0.0026(8) 0.0056(8)
C10 0.0228(9) 0.0373(11) 0.0240(9) 0.0029(8) 0.0005(7) 0.0082(8)
C11 0.0241(10) 0.0439(13) 0.0436(12) 0.0087(10) -0.0040(9) -0.0040(9)
C12 0.0187(9) 0.0350(11) 0.0296(9) -0.0022(8) 0.0009(7) -0.0019(8)
C13 0.0257(9) 0.0291(10) 0.0250(9) 0.0010(8) -0.0004(7) -0.0067(8)
C14 0.0348(10) 0.0214(9) 0.0285(9) 0.0025(8) 0.0030(8) -0.0008(8)
C15 0.0322(10) 0.0336(11) 0.0194(8) 0.0038(8) 0.0055(7) -0.0032(8)
C16A 0.0292(16) 0.0202(15) 0.0234(15) -0.0003(12) -0.0056(12) -0.0028(13)
C16B 0.035(3) 0.025(3) 0.022(3) -0.004(2) -0.004(3) -0.002(3)
C17A 0.0249(14) 0.0209(14) 0.0153(12) -0.0003(10) -0.0016(10) -0.0042(11)
C17B 0.026(3) 0.023(3) 0.018(3) -0.004(2) -0.002(2) -0.002(2)
C18A 0.0258(13) 0.0187(13) 0.0187(12) -0.0028(10) -0.0004(10) -0.0028(11)
C18B 0.033(3) 0.022(3) 0.016(2) -0.003(2) 0.000(2) 0.001(2)
C19A 0.0270(15) 0.0312(18) 0.0212(14) -0.0054(12) 0.0042(12) 0.0009(13)
C19B 0.029(3) 0.034(4) 0.028(4) -0.006(3) 0.009(3) 0.002(3)
C20A 0.0353(19) 0.0199(14) 0.0252(14) -0.0009(11) 0.0016(15) 0.0062(15)
C20B 0.046(5) 0.019(3) 0.028(3) -0.002(3) 0.009(4) 0.000(4)

loop_
_atom_type_symbol
_atom_type_description
_atom_type_scat_dispersion_real
_atom_type_scat_dispersion_imag
_atom_type_scat_source
C C 0.0181 0.0091 'International Tables Vol C Tables 4.2.6.8 and 6.1.1.4'
H H 0.0000 0.0000 'International Tables Vol C Tables 4.2.6.8 and 6.1.1.4'
F F 0.0727 0.0534 'International Tables Vol C Tables 4.2.6.8 and 6.1.1.4'
N N 0.0311 0.0180 'International Tables Vol C Tables 4.2.6.8 and 6.1.1.4'
O O 0.0492 0.0322 'International Tables Vol C Tables 4.2.6.8 and 6.1.1.4'
Ti Ti 0.2191 1.8069 'International Tables Vol C Tables 4.2.6.8 and 6.1.1.4'

loop_
_exptl_crystal_face_index_h
_exptl_crystal_face_index_k
_exptl_crystal_face_index_l
_exptl_crystal_face_perp_dist
-2 1 -2 0.0462
-1 1 -1 0.0461
1 -1 1 0.0243
1 2 1 0.0565
1 0 -1 0.0196
-1 0 1 0.0246
0 -1 -13 0.0631
1 1 13 0.0631
6 1 8 0.0554
0 1 -2 0.0379
0 -1 2 0.0279
-1 -1 1 0.0533
-1 1 -2 0.0412
-1 -8 5 0.0472
-1 -2 -2 0.0721
2 -8 -3 0.0531

loop_
_geom_angle_atom_site_label_1
_geom_angle_atom_site_label_2
_geom_angle_atom_site_label_3
_geom_angle
_geom_angle_site_symmetry_1
_geom_angle_site_symmetry_3
_geom_angle_publ_flag
O1 Ti1 Ti2 40.18(4) . . ?
O1 Ti1 O3 93.63(6) . . ?
O1 Ti1 O4 149.53(6) . . ?
O1 Ti1 N1 82.37(5) . . ?
O1 Ti1 N2 122.64(6) . . ?
O2 Ti1 Ti2 40.25(4) . . ?
O2 Ti1 O1 80.44(5) . . ?
O2 Ti1 O3 148.02(6) . . ?
O2 Ti1 O4 93.29(5) . . ?
O2 Ti1 N1 121.14(6) . . ?
O2 Ti1 N2 81.81(5) . . ?
O3 Ti1 Ti2 126.40(4) . . ?
O3 Ti1 N1 88.67(6) . . ?
O3 Ti1 N2 75.06(6) . . ?
O4 Ti1 Ti2 127.25(4) . . ?
O4 Ti1 O3 106.31(6) . . ?
O4 Ti1 N1 75.46(5) . . ?
O4 Ti1 N2 85.33(6) . . ?
N1 Ti1 Ti2 104.86(4) . . ?
N1 Ti1 N2 150.30(5) . . ?
N2 Ti1 Ti2 104.79(4) . . ?
O1 Ti2 Ti1 41.63(4) . . ?
O1 Ti2 O2 83.18(5) . . ?
O1 Ti2 O5 102.73(6) . . ?
O1 Ti2 O6 109.68(6) . . ?
O1 Ti2 N3 163.17(5) . . ?
O1 Ti2 N4 83.85(5) . . ?
O2 Ti2 Ti1 41.55(4) . . ?
O2 Ti2 O5 108.62(6) . . ?
O2 Ti2 O6 100.78(6) . . ?
O2 Ti2 N3 81.90(5) . . ?
O2 Ti2 N4 163.78(5) . . ?
O5 Ti2 Ti1 111.51(4) . . ?
O5 Ti2 N3 74.92(6) . . ?
O5 Ti2 N4 83.75(5) . . ?
O6 Ti2 Ti1 110.14(4) . . ?
O6 Ti2 O5 138.29(6) . . ?
O6 Ti2 N3 80.83(6) . . ?
O6 Ti2 N4 74.58(5) . . ?
N3 Ti2 Ti1 123.09(4) . . ?
N3 Ti2 N4 112.11(5) . . ?
N4 Ti2 Ti1 124.74(4) . . ?
Ti2 O1 Ti1 98.18(6) . . ?
Ti2 O2 Ti1 98.19(6) . . ?
C2 O3 Ti1 125.33(12) . . ?
C7 O4 Ti1 125.65(11) . . ?
C12 O5 Ti2 125.12(12) . . ?
C17A O6 Ti2 126.14(14) . . ?
C17B O6 Ti2 120.4(3) . . ?
C8 N1 Ti1 105.56(11) . . ?
C8 N1 C9 109.37(14) . . ?
C8 N1 C10 110.26(14) . . ?
C9 N1 Ti1 113.94(12) . . ?
C9 N1 C10 109.02(16) . . ?
C10 N1 Ti1 108.64(11) . . ?
C3 N2 Ti1 104.80(11) . . ?
C3 N2 C5 110.88(15) . . ?
C4 N2 Ti1 114.63(12) . . ?
C4 N2 C3 109.48(15) . . ?
C4 N2 C5 109.16(16) . . ?
C5 N2 Ti1 107.83(11) . . ?
C13 N3 Ti2 101.34(11) . . ?
C13 N3 C14 110.56(15) . . ?
C13 N3 C15 112.09(15) . . ?
C14 N3 Ti2 111.72(11) . . ?
C15 N3 Ti2 113.46(12) . . ?
C15 N3 C14 107.65(15) . . ?
C18A N4 Ti2 101.48(12) . . ?
C18B N4 Ti2 103.8(2) . . ?
C18B N4 C19B 110.2(4) . . ?
C18B N4 C20B 111.6(5) . . ?
C19A N4 Ti2 113.73(15) . . ?
C19A N4 C18A 111.2(2) . . ?
C19A N4 C20A 108.8(2) . . ?
C19B N4 Ti2 114.6(3) . . ?
C20A N4 Ti2 111.13(15) . . ?
C20A N4 C18A 110.4(2) . . ?
C20B N4 Ti2 110.2(3) . . ?
C20B N4 C19B 106.7(5) . . ?
F1 C1 C2 111.56(18) . . ?
F2 C1 F1 107.22(17) . . ?
F2 C1 F3 106.12(18) . . ?
F2 C1 C2 112.32(16) . . ?
F3 C1 F1 106.08(17) . . ?
F3 C1 C2 113.10(16) . . ?
O3 C2 C1 110.10(16) . . ?
O3 C2 H2 108.8 . . ?
O3 C2 C3 108.68(14) . . ?
C1 C2 H2 108.8 . . ?
C1 C2 C3 111.73(16) . . ?
C3 C2 H2 108.8 . . ?
N2 C3 C2 106.40(15) . . ?
N2 C3 H3A 110.4 . . ?
N2 C3 H3B 110.4 . . ?
C2 C3 H3A 110.4 . . ?
C2 C3 H3B 110.4 . . ?
H3A C3 H3B 108.6 . . ?
N2 C4 H4A 109.5 . . ?
N2 C4 H4B 109.5 . . ?
N2 C4 H4C 109.5 . . ?
H4A C4 H4B 109.5 . . ?
H4A C4 H4C 109.5 . . ?
H4B C4 H4C 109.5 . . ?
N2 C5 H5A 109.5 . . ?
N2 C5 H5B 109.5 . . ?
N2 C5 H5C 109.5 . . ?
H5A C5 H5B 109.5 . . ?
H5A C5 H5C 109.5 . . ?
H5B C5 H5C 109.5 . . ?
F4 C6 F6 106.50(16) . . ?
F4 C6 C7 112.87(15) . . ?
F5 C6 F4 106.38(16) . . ?
F5 C6 F6 106.94(15) . . ?
F5 C6 C7 111.98(16) . . ?
F6 C6 C7 111.75(16) . . ?
O4 C7 C6 109.48(15) . . ?
O4 C7 H7 109.2 . . ?
O4 C7 C8 108.24(14) . . ?
C6 C7 H7 109.2 . . ?
C6 C7 C8 111.42(15) . . ?
C8 C7 H7 109.2 . . ?
N1 C8 C7 106.90(14) . . ?
N1 C8 H8A 110.3 . . ?
N1 C8 H8B 110.3 . . ?
C7 C8 H8A 110.3 . . ?
C7 C8 H8B 110.3 . . ?
H8A C8 H8B 108.6 . . ?
N1 C9 H9A 109.5 . . ?
N1 C9 H9B 109.5 . . ?
N1 C9 H9C 109.5 . . ?
H9A C9 H9B 109.5 . . ?
H9A C9 H9C 109.5 . . ?
H9B C9 H9C 109.5 . . ?
N1 C10 H10A 109.5 . . ?
N1 C10 H10B 109.5 . . ?
N1 C10 H10C 109.5 . . ?
H10A C10 H10B 109.5 . . ?
H10A C10 H10C 109.5 . . ?
H10B C10 H10C 109.5 . . ?
F7 C11 F9 106.05(19) . . ?
F7 C11 C12 113.22(18) . . ?
F8 C11 F7 106.78(19) . . ?
F8 C11 F9 107.07(18) . . ?
F8 C11 C12 112.4(2) . . ?
F9 C11 C12 110.88(19) . . ?
O5 C12 C11 110.04(17) . . ?
O5 C12 H12 108.6 . . ?
O5 C12 C13 109.87(15) . . ?
C11 C12 H12 108.6 . . ?
C11 C12 C13 111.19(17) . . ?
C13 C12 H12 108.6 . . ?
N3 C13 C12 106.93(16) . . ?
N3 C13 H13A 110.3 . . ?
N3 C13 H13B 110.3 . . ?
C12 C13 H13A 110.3 . . ?
C12 C13 H13B 110.3 . . ?
H13A C13 H13B 108.6 . . ?
N3 C14 H14A 109.5 . . ?
N3 C14 H14B 109.5 . . ?
N3 C14 H14C 109.5 . . ?
H14A C14 H14B 109.5 . . ?
H14A C14 H14C 109.5 . . ?
H14B C14 H14C 109.5 . . ?
N3 C15 H15A 109.5 . . ?
N3 C15 H15B 109.5 . . ?
N3 C15 H15C 109.5 . . ?
H15A C15 H15B 109.5 . . ?
H15A C15 H15C 109.5 . . ?
H15B C15 H15C 109.5 . . ?
F10A C16A F11A 107.8(5) . . ?
F10A C16A F12A 106.2(3) . . ?
F10A C16A C17A 113.7(3) . . ?
F11A C16A C17A 111.8(6) . . ?
F12A C16A F11A 104.8(5) . . ?
F12A C16A C17A 112.1(3) . . ?
F10B C16B C17B 106.2(12) . . ?
F11B C16B F10B 110.5(13) . . ?
F11B C16B C17B 112.8(7) . . ?
F12B C16B F10B 108.3(15) . . ?
F12B C16B F11B 106.5(6) . . ?
F12B C16B C17B 112.5(7) . . ?
O6 C17A C16A 108.4(3) . . ?
O6 C17A H17A 109.7 . . ?
O6 C17A C18A 107.6(2) . . ?
C16A C17A H17A 109.7 . . ?
C16A C17A C18A 111.8(3) . . ?
C18A C17A H17A 109.7 . . ?
O6 C17B C16B 104.2(6) . . ?
O6 C17B H17B 111.1 . . ?
O6 C17B C18B 107.1(5) . . ?
C16B C17B H17B 111.1 . . ?
C18B C17B C16B 112.1(6) . . ?
C18B C17B H17B 111.1 . . ?
N4 C18A C17A 106.8(2) . . ?
N4 C18A H18A 110.4 . . ?
N4 C18A H18B 110.4 . . ?
C17A C18A H18A 110.4 . . ?
C17A C18A H18B 110.4 . . ?
H18A C18A H18B 108.6 . . ?
N4 C18B C17B 107.3(4) . . ?
N4 C18B H18C 110.2 . . ?
N4 C18B H18D 110.2 . . ?
C17B C18B H18C 110.2 . . ?
C17B C18B H18D 110.2 . . ?
H18C C18B H18D 108.5 . . ?
N4 C19A H19A 109.5 . . ?
N4 C19A H19B 109.5 . . ?
N4 C19A H19C 109.5 . . ?
H19A C19A H19B 109.5 . . ?
H19A C19A H19C 109.5 . . ?
H19B C19A H19C 109.5 . . ?
N4 C19B H19D 109.5 . . ?
N4 C19B H19E 109.5 . . ?
N4 C19B H19F 109.5 . . ?
H19D C19B H19E 109.5 . . ?
H19D C19B H19F 109.5 . . ?
H19E C19B H19F 109.5 . . ?
N4 C20A H20A 109.5 . . ?
N4 C20A H20B 109.5 . . ?
N4 C20A H20C 109.5 . . ?
H20A C20A H20B 109.5 . . ?
H20A C20A H20C 109.5 . . ?
H20B C20A H20C 109.5 . . ?
N4 C20B H20D 109.5 . . ?
N4 C20B H20E 109.5 . . ?
N4 C20B H20F 109.5 . . ?
H20D C20B H20E 109.5 . . ?
H20D C20B H20F 109.5 . . ?
H20E C20B H20F 109.5 . . ?

loop_
_geom_bond_atom_site_label_1
_geom_bond_atom_site_label_2
_geom_bond_distance
_geom_bond_site_symmetry_2
_geom_bond_publ_flag
Ti1 Ti2 2.7985(4) . ?
Ti1 O1 1.8783(12) . ?
Ti1 O2 1.8754(12) . ?
Ti1 O3 1.9209(13) . ?
Ti1 O4 1.9192(12) . ?
Ti1 N1 2.2670(15) . ?
Ti1 N2 2.2690(15) . ?
Ti2 O1 1.8243(13) . ?
Ti2 O2 1.8270(12) . ?
Ti2 O5 1.9046(13) . ?
Ti2 O6 1.9023(13) . ?
Ti2 N3 2.4147(16) . ?
Ti2 N4 2.4512(15) . ?
F1 C1 1.345(2) . ?
F2 C1 1.338(3) . ?
F3 C1 1.340(2) . ?
F4 C6 1.339(2) . ?
F5 C6 1.338(2) . ?
F6 C6 1.344(2) . ?
F7 C11 1.343(3) . ?
F8 C11 1.331(3) . ?
F9 C11 1.348(3) . ?
F10A C16A 1.338(4) . ?
F10B C16B 1.350(7) . ?
F11A C16A 1.354(5) . ?
F11B C16B 1.347(7) . ?
F12A C16A 1.340(4) . ?
F12B C16B 1.341(7) . ?
O3 C2 1.389(2) . ?
O4 C7 1.385(2) . ?
O5 C12 1.399(2) . ?
O6 C17A 1.408(3) . ?
O6 C17B 1.402(6) . ?
N1 C8 1.478(2) . ?
N1 C9 1.479(2) . ?
N1 C10 1.488(2) . ?
N2 C3 1.479(2) . ?
N2 C4 1.474(3) . ?
N2 C5 1.481(2) . ?
N3 C13 1.462(2) . ?
N3 C14 1.483(3) . ?
N3 C15 1.469(2) . ?
N4 C18A 1.489(3) . ?
N4 C18B 1.465(5) . ?
N4 C19A 1.469(3) . ?
N4 C19B 1.494(6) . ?
N4 C20A 1.472(3) . ?
N4 C20B 1.481(6) . ?
C1 C2 1.508(3) . ?
C2 H2 1.0000 . ?
C2 C3 1.529(3) . ?
C3 H3A 0.9900 . ?
C3 H3B 0.9900 . ?
C4 H4A 0.9800 . ?
C4 H4B 0.9800 . ?
C4 H4C 0.9800 . ?
C5 H5A 0.9800 . ?
C5 H5B 0.9800 . ?
C5 H5C 0.9800 . ?
C6 C7 1.514(3) . ?
C7 H7 1.0000 . ?
C7 C8 1.524(3) . ?
C8 H8A 0.9900 . ?
C8 H8B 0.9900 . ?
C9 H9A 0.9800 . ?
C9 H9B 0.9800 . ?
C9 H9C 0.9800 . ?
C10 H10A 0.9800 . ?
C10 H10B 0.9800 . ?
C10 H10C 0.9800 . ?
C11 C12 1.510(3) . ?
C12 H12 1.0000 . ?
C12 C13 1.527(3) . ?
C13 H13A 0.9900 . ?
C13 H13B 0.9900 . ?
C14 H14A 0.9800 . ?
C14 H14B 0.9800 . ?
C14 H14C 0.9800 . ?
C15 H15A 0.9800 . ?
C15 H15B 0.9800 . ?
C15 H15C 0.9800 . ?
C16A C17A 1.513(4) . ?
C16B C17B 1.511(7) . ?
C17A H17A 1.0000 . ?
C17A C18A 1.526(3) . ?
C17B H17B 1.0000 . ?
C17B C18B 1.506(6) . ?
C18A H18A 0.9900 . ?
C18A H18B 0.9900 . ?
C18B H18C 0.9900 . ?
C18B H18D 0.9900 . ?
C19A H19A 0.9800 . ?
C19A H19B 0.9800 . ?
C19A H19C 0.9800 . ?
C19B H19D 0.9800 . ?
C19B H19E 0.9800 . ?
C19B H19F 0.9800 . ?
C20A H20A 0.9800 . ?
C20A H20B 0.9800 . ?
C20A H20C 0.9800 . ?
C20B H20D 0.9800 . ?
C20B H20E 0.9800 . ?
C20B H20F 0.9800 . ?

loop_
_geom_torsion_atom_site_label_1
_geom_torsion_atom_site_label_2
_geom_torsion_atom_site_label_3
_geom_torsion_atom_site_label_4
_geom_torsion
_geom_torsion_site_symmetry_1
_geom_torsion_site_symmetry_2
_geom_torsion_site_symmetry_3
_geom_torsion_site_symmetry_4
_geom_torsion_publ_flag
Ti1 O3 C2 C1 134.40(14) . . . . ?
Ti1 O3 C2 C3 11.72(19) . . . . ?
Ti1 O4 C7 C6 139.80(13) . . . . ?
Ti1 O4 C7 C8 18.2(2) . . . . ?
Ti1 N1 C8 C7 43.84(16) . . . . ?
Ti1 N2 C3 C2 46.17(15) . . . . ?
Ti2 O5 C12 C11 -142.44(15) . . . . ?
Ti2 O5 C12 C13 -19.7(2) . . . . ?
Ti2 O6 C17A C16A -154.23(18) . . . . ?
Ti2 O6 C17A C18A -33.1(3) . . . . ?
Ti2 O6 C17B C16B 172.8(3) . . . . ?
Ti2 O6 C17B C18B 53.8(6) . . . . ?
Ti2 N3 C13 C12 -46.51(15) . . . . ?
Ti2 N4 C18A C17A -44.7(2) . . . . ?
Ti2 N4 C18B C17B 33.9(6) . . . . ?
F1 C1 C2 O3 -175.05(16) . . . . ?
F1 C1 C2 C3 -54.2(2) . . . . ?
F2 C1 C2 O3 64.5(2) . . . . ?
F2 C1 C2 C3 -174.60(16) . . . . ?
F3 C1 C2 O3 -55.6(2) . . . . ?
F3 C1 C2 C3 65.3(2) . . . . ?
F4 C6 C7 O4 -58.6(2) . . . . ?
F4 C6 C7 C8 61.1(2) . . . . ?
F5 C6 C7 O4 61.4(2) . . . . ?
F5 C6 C7 C8 -178.88(15) . . . . ?
F6 C6 C7 O4 -178.62(15) . . . . ?
F6 C6 C7 C8 -58.9(2) . . . . ?
F7 C11 C12 O5 63.6(2) . . . . ?
F7 C11 C12 C13 -58.4(2) . . . . ?
F8 C11 C12 O5 -57.6(2) . . . . ?
F8 C11 C12 C13 -179.53(17) . . . . ?
F9 C11 C12 O5 -177.37(18) . . . . ?
F9 C11 C12 C13 60.7(2) . . . . ?
F10A C16A C17A O6 63.2(4) . . . . ?
F10A C16A C17A C18A -55.2(4) . . . . ?
F10B C16B C17B O6 -174.6(14) . . . . ?
F10B C16B C17B C18B -59.1(15) . . . . ?
F11A C16A C17A O6 -174.5(5) . . . . ?
F11A C16A C17A C18A 67.1(5) . . . . ?
F11B C16B C17B O6 -53.4(8) . . . . ?
F11B C16B C17B C18B 62.1(9) . . . . ?
F12A C16A C17A O6 -57.2(4) . . . . ?
F12A C16A C17A C18A -175.6(3) . . . . ?
F12B C16B C17B O6 67.1(8) . . . . ?
F12B C16B C17B C18B -177.4(6) . . . . ?
O1 Ti1 O2 Ti2 -0.53(5) . . . . ?
O1 Ti2 O2 Ti1 0.54(5) . . . . ?
O2 Ti1 O1 Ti2 0.53(5) . . . . ?
O2 Ti2 O1 Ti1 -0.54(5) . . . . ?
O3 Ti1 O1 Ti2 -147.81(6) . . . . ?
O3 Ti1 O2 Ti2 80.93(11) . . . . ?
O3 C2 C3 N2 -39.71(19) . . . . ?
O4 Ti1 O1 Ti2 80.66(12) . . . . ?
O4 Ti1 O2 Ti2 -150.50(6) . . . . ?
O4 C7 C8 N1 -41.36(19) . . . . ?
O5 Ti2 O1 Ti1 -108.16(6) . . . . ?
O5 Ti2 O2 Ti1 101.72(6) . . . . ?
O5 C12 C13 N3 46.9(2) . . . . ?
O6 Ti2 O1 Ti1 98.51(6) . . . . ?
O6 Ti2 O2 Ti1 -108.27(6) . . . . ?
O6 C17A C18A N4 52.0(3) . . . . ?
O6 C17B C18B N4 -55.0(7) . . . . ?
N1 Ti1 O1 Ti2 124.02(6) . . . . ?
N1 Ti1 O2 Ti2 -75.52(7) . . . . ?
N2 Ti1 O1 Ti2 -73.24(7) . . . . ?
N2 Ti1 O2 Ti2 124.69(6) . . . . ?
N3 Ti2 O1 Ti1 -28.2(2) . . . . ?
N3 Ti2 O2 Ti1 172.74(6) . . . . ?
N4 Ti2 O1 Ti1 169.69(6) . . . . ?
N4 Ti2 O2 Ti1 -36.6(2) . . . . ?
C1 C2 C3 N2 -161.40(16) . . . . ?
C4 N2 C3 C2 169.58(15) . . . . ?
C5 N2 C3 C2 -69.92(19) . . . . ?
C6 C7 C8 N1 -161.79(15) . . . . ?
C9 N1 C8 C7 166.82(15) . . . . ?
C10 N1 C8 C7 -73.31(18) . . . . ?
C11 C12 C13 N3 168.96(16) . . . . ?
C14 N3 C13 C12 -165.09(15) . . . . ?
C15 N3 C13 C12 74.79(19) . . . . ?
C16A C17A C18A N4 170.9(3) . . . . ?
C16B C17B C18B N4 -168.8(6) . . . . ?
C19A N4 C18A C17A 76.5(3) . . . . ?
C19B N4 C18B C17B 157.0(5) . . . . ?
C20A N4 C18A C17A -162.6(2) . . . . ?
C20B N4 C18B C17B -84.7(6) . . . . ?

loop_
_exptl_oxdiff_crystal_face_indexfrac_h
_exptl_oxdiff_crystal_face_indexfrac_k
_exptl_oxdiff_crystal_face_indexfrac_l
_exptl_oxdiff_crystal_face_x
_exptl_oxdiff_crystal_face_y
_exptl_oxdiff_crystal_face_z
-1.9996 0.9985 -2.0031 -0.0365 0.1608 -0.2808
-0.9999 0.9990 -1.0018 -0.0333 0.1382 -0.1313
0.9999 -0.9990 1.0018 0.0333 -0.1382 0.1313
0.9994 1.9996 1.0003 -0.0568 0.2088 0.1857
1.0011 -0.0003 -1.0002 0.1263 0.0219 0.0694
-1.0011 0.0003 1.0002 -0.1263 -0.0219 -0.0694
0.1355 -1.1553 -12.9292 0.8376 0.1543 -0.5241
1.3085 1.2803 12.6174 -0.7286 -0.1334 0.6718
5.9959 1.3392 7.7701 -0.1289 -0.0201 0.9914
0.0012 0.9988 -2.0020 0.0930 0.1602 -0.0619
-0.0012 -0.9988 2.0020 -0.0930 -0.1602 0.0619
-1.0009 -0.9993 1.0007 -0.0963 -0.1376 -0.0876
-0.9992 0.9986 -2.0025 0.0282 0.1605 -0.1714
-0.9252 -7.6287 4.8532 -0.1288 -0.9906 -0.0454
-0.9987 -2.0000 -2.0010 0.1183 -0.1865 -0.2257
2.3231 -7.6910 -3.0280 0.5676 -0.8233 -0.0069
